data_4321941
loop_
_publ_author_name
'V. P. Fedin'
'I. V. Kalinina'
'D. G. Samsonenko'
'Y. V. Mironov'
'M. N. Sokolov'
'S. V. Tkachev'
'A. V. Virovets'
'N. V. Podberezskaya'
'M. R. J. Elsegood'
'W. Clegg'
'A. G. Sykes'

_publ_section_title
;
 Synthesis, Structure, and Properties of Molybdenum and Tungsten Cyano
 Complexes with Cuboidal M4(\m3-E4) (M = Mo, W; E = S, Se, Te) Cores
;
_journal_name_full 'Inorganic Chemistry'
_journal_page_first 1956
_journal_page_last 1965
_journal_paper_doi 10.1021/ic980956z
_journal_volume 38
_journal_year 1999
_chemical_formula_sum 'C13 H8 Cs5 K N12 O3 S4 W4'
_chemical_formula_weight 1947.55
_chemical_name_systematic
;
 ?
;
_space_group_IT_number 14
_symmetry_cell_setting monoclinic
_symmetry_space_group_name_Hall '-P 2ybc'
_symmetry_space_group_name_H-M 'P 1 21/c 1'
_atom_sites_solution_hydrogens 'H-atoms not included'
_atom_sites_solution_primary direct
_atom_sites_solution_secondary difmap
_audit_creation_method SHELXL-97
_cell_angle_alpha 90.00
_cell_angle_beta 95.568(7)
_cell_angle_gamma 90.00
_cell_formula_units_Z 4
_cell_length_a 18.116(4)
_cell_length_b 10.335(3)
_cell_length_c 19.414(5)
_cell_measurement_reflns_used 12990
_cell_measurement_temperature 173(2)
_cell_measurement_theta_max 28.76
_cell_measurement_theta_min 2.23
_cell_volume 3617.7(16)
_computing_cell_refinement 'local programs'
_computing_data_collection 'Siemens SMART'
_computing_data_reduction 'Siemens SAINT'
_computing_molecular_graphics 'Siemens SHELXTL'
_computing_publication_material 'SHELXTL and local programs'
_computing_structure_refinement 'Siemens SHELXTL'
_computing_structure_solution 'Siemens SHELXTL'
_diffrn_ambient_temperature 173(2)
_diffrn_measured_fraction_theta_full 0.940
_diffrn_measured_fraction_theta_max 0.859
_diffrn_measurement_device_type 'Siemens SMART CCD diffractometer'
_diffrn_measurement_method '\w rotation with narrow frames'
_diffrn_radiation_monochromator graphite
_diffrn_radiation_source 'fine-focus sealed tube'
_diffrn_radiation_type MoK\a
_diffrn_radiation_wavelength 0.71073
_diffrn_reflns_av_R_equivalents 0.0596
_diffrn_reflns_av_sigmaI/netI 0.0819
_diffrn_reflns_limit_h_max 24
_diffrn_reflns_limit_h_min -22
_diffrn_reflns_limit_k_max 13
_diffrn_reflns_limit_k_min -14
_diffrn_reflns_limit_l_max 13
_diffrn_reflns_limit_l_min -26
_diffrn_reflns_number 22572
_diffrn_reflns_theta_full 26.00
_diffrn_reflns_theta_max 28.78
_diffrn_reflns_theta_min 2.11
_diffrn_standards_decay_% 0
_diffrn_standards_number 0
_exptl_absorpt_coefficient_mu 18.019
_exptl_absorpt_correction_T_max 0.335
_exptl_absorpt_correction_T_min 0.109
_exptl_absorpt_correction_type empirical
_exptl_crystal_colour 'dark red'
_exptl_crystal_density_diffrn 3.574
_exptl_crystal_density_method 'not measured'
_exptl_crystal_description needle
_exptl_crystal_F_000 3392
_exptl_crystal_size_max 0.60
_exptl_crystal_size_mid 0.07
_exptl_crystal_size_min 0.04
_refine_diff_density_max 3.401
_refine_diff_density_min -3.572
_refine_diff_density_rms 0.387
_refine_ls_extinction_method none
_refine_ls_goodness_of_fit_ref 0.990
_refine_ls_hydrogen_treatment mixed
_refine_ls_matrix_type full
_refine_ls_number_parameters 379
_refine_ls_number_reflns 8519
_refine_ls_number_restraints 0
_refine_ls_restrained_S_all 0.990
_refine_ls_R_factor_all 0.0740
_refine_ls_R_factor_gt 0.0451
_refine_ls_shift/su_max 0.001
_refine_ls_shift/su_mean 0.000
_refine_ls_structure_factor_coef Fsqd
_refine_ls_weighting_details 'w=1/[\s^2^(Fo^2^)+(0.0392P)^2^+0.0000P] where P=(Fo^2^+2Fc^2^)/3'
_refine_ls_weighting_scheme calc
_refine_ls_wR_factor_gt 0.0890
_refine_ls_wR_factor_ref 0.0951
_reflns_number_gt 6051
_reflns_number_total 8519
_reflns_threshold_expression >2sigma(I)
_cod_data_source_file ic980956z_1.cif
_cod_data_source_block compound_1
_cod_depositor_comments
;
The following automatic conversions were performed:

'_refine_ls_weighting_scheme' value 'calc
w=1/[\s^2^(Fo^2^)+(0.0392P)^2^+0.0000P] where P=(Fo^2^+2Fc^2^)/3' was
changed to 'calc'. New tag '_refine_ls_weighting_details' was
created. The value of the new tag was set to
'w=1/[\s^2^(Fo^2^)+(0.0392P)^2^+0.0000P] where P=(Fo^2^+2Fc^2^)/3'.

Automatic conversion script
Id: cif_fix_values 3143 2015-03-26 13:38:13Z robertas 
;
_cod_original_cell_volume 3617.7(15)
_cod_database_code 4321941

loop_
_symmetry_equiv_pos_as_xyz
'x, y, z'
'-x, y+1/2, -z+1/2'
'-x, -y, -z'
'x, -y-1/2, z-1/2'

loop_
_atom_site_label
_atom_site_type_symbol
_atom_site_fract_x
_atom_site_fract_y
_atom_site_fract_z
_atom_site_U_iso_or_equiv
_atom_site_adp_type
_atom_site_occupancy
_atom_site_calc_flag
_atom_site_refinement_flags
_atom_site_disorder_assembly
_atom_site_disorder_group
W1 W 0.25304(2) 0.11506(4) 0.33113(2) 0.01508(10) Uani 1 d . . .
W2 W 0.32127(2) -0.13542(4) 0.31766(2) 0.01530(11) Uani 1 d . . .
W3 W 0.17157(2) -0.11221(4) 0.34448(2) 0.01585(11) Uani 1 d . . .
W4 W 0.21830(3) -0.03623(4) 0.21141(2) 0.01734(11) Uani 1 d . . .
S1 S 0.27601(15) -0.0460(2) 0.41965(15) 0.0160(6) Uani 1 d . . .
S2 S 0.13224(15) 0.0738(3) 0.27633(16) 0.0185(6) Uani 1 d . . .
S3 S 0.33743(15) 0.0520(3) 0.24878(16) 0.0189(6) Uani 1 d . . .
S4 S 0.21879(16) -0.2507(3) 0.25951(15) 0.0201(6) Uani 1 d . . .
C1 C 0.3445(6) 0.2144(10) 0.3908(6) 0.018(2) Uani 1 d . . .
N1 N 0.3878(6) 0.2690(10) 0.4258(6) 0.033(3) Uani 1 d . . .
C2 C 0.1906(6) 0.2266(10) 0.3996(6) 0.019(2) Uani 1 d . . .
N2 N 0.1544(6) 0.2956(9) 0.4310(5) 0.028(2) Uani 1 d . . .
C3 C 0.2461(6) 0.2990(10) 0.2776(6) 0.022(3) Uani 1 d . . .
N3 N 0.2430(5) 0.3995(9) 0.2499(5) 0.024(2) Uani 1 d . . .
C4 C 0.3903(6) -0.2390(10) 0.2483(6) 0.021(3) Uani 1 d . . .
N4 N 0.4304(5) -0.2888(9) 0.2153(5) 0.027(2) Uani 1 d . . .
C5 C 0.4308(6) -0.0881(10) 0.3669(7) 0.022(3) Uani 1 d . . .
N5 N 0.4887(6) -0.0705(9) 0.3953(5) 0.027(2) Uani 1 d . . .
C6 C 0.3482(6) -0.3111(10) 0.3777(6) 0.015(2) Uani 1 d . . .
N6 N 0.3657(5) -0.4004(9) 0.4092(5) 0.024(2) Uani 1 d . . .
C7 C 0.0630(7) -0.1884(10) 0.3116(6) 0.023(3) Uani 1 d . . .
N7 N 0.0054(6) -0.2325(10) 0.3013(6) 0.036(3) Uani 1 d . . .
C8 C 0.1096(6) -0.0338(10) 0.4267(6) 0.017(2) Uani 1 d . . .
N8 N 0.0779(5) 0.0032(9) 0.4701(5) 0.026(2) Uani 1 d . . .
C9 C 0.1660(6) -0.2815(11) 0.4104(6) 0.020(3) Uani 1 d . . .
N9 N 0.1549(6) -0.3721(9) 0.4415(6) 0.031(3) Uani 1 d . . .
C10 C 0.1177(7) -0.0932(11) 0.1482(6) 0.025(3) Uani 1 d . . .
N10 N 0.0631(6) -0.1181(12) 0.1132(6) 0.039(3) Uani 1 d . . .
C11 C 0.2686(6) -0.1266(10) 0.1272(6) 0.020(3) Uani 1 d . . .
N11 N 0.2929(6) -0.1752(9) 0.0793(5) 0.027(2) Uani 1 d . . .
C12 C 0.2137(7) 0.1251(10) 0.1384(6) 0.022(3) Uani 1 d . . .
N12 N 0.2152(7) 0.2070(10) 0.0991(6) 0.039(3) Uani 1 d . . .
Cs1 Cs 0.42717(4) 0.41184(7) 0.26386(5) 0.02971(19) Uani 1 d . . .
Cs2 Cs 0.20795(5) 0.53875(8) 0.09951(5) 0.0347(2) Uani 1 d . . .
Cs3 Cs -0.02915(4) 0.71755(8) 0.46742(4) 0.0318(2) Uani 1 d . . .
Cs4 Cs 0.44041(4) 0.69876(7) 0.04671(4) 0.02519(18) Uani 1 d . . .
Cs5 Cs 0.07874(4) 0.47173(7) 0.29960(4) 0.02719(18) Uani 1 d . . .
K1 K 0.27067(14) 0.0437(2) -0.01380(14) 0.0235(6) Uani 1 d . . .
O1W O 0.0524(5) 0.5920(9) 0.1471(5) 0.041(2) Uani 1 d . . .
O2W O 0.3557(6) 0.3945(11) 0.0980(8) 0.091(5) Uani 1 d . . .
O3 O 0.4875(5) 0.9748(8) 0.0866(5) 0.038(2) Uani 1 d . . .
C13 C 0.4471(8) 1.0920(13) 0.0940(8) 0.041(4) Uani 1 d . . .

loop_
_atom_site_aniso_label
_atom_site_aniso_U_11
_atom_site_aniso_U_22
_atom_site_aniso_U_33
_atom_site_aniso_U_23
_atom_site_aniso_U_13
_atom_site_aniso_U_12
W1 0.0134(2) 0.0180(2) 0.0144(2) -0.00007(18) 0.00444(19) -0.00072(16)
W2 0.0131(2) 0.0187(2) 0.0150(2) 0.00048(18) 0.0058(2) 0.00068(16)
W3 0.0121(2) 0.0212(2) 0.0149(2) 0.00034(19) 0.0044(2) -0.00059(17)
W4 0.0160(2) 0.0230(2) 0.0136(3) -0.00109(19) 0.0049(2) -0.00072(17)
S1 0.0119(13) 0.0214(13) 0.0153(15) 0.0006(11) 0.0040(12) 0.0004(10)
S2 0.0146(14) 0.0234(13) 0.0180(16) -0.0015(12) 0.0046(13) -0.0026(10)
S3 0.0168(14) 0.0228(14) 0.0181(16) 0.0014(12) 0.0064(13) 0.0014(11)
S4 0.0186(15) 0.0258(14) 0.0165(16) -0.0021(12) 0.0042(13) -0.0013(11)
C1 0.014(6) 0.021(5) 0.020(7) -0.002(5) 0.004(5) -0.004(4)
N1 0.023(6) 0.043(6) 0.035(7) 0.001(5) 0.001(6) 0.002(5)
C2 0.019(6) 0.024(6) 0.012(6) 0.011(5) 0.000(5) -0.004(5)
N2 0.034(6) 0.029(5) 0.023(6) -0.003(5) 0.014(5) -0.001(5)
C3 0.020(6) 0.022(6) 0.025(7) -0.005(5) 0.014(6) -0.004(5)
N3 0.023(6) 0.026(5) 0.022(6) 0.005(5) 0.002(5) -0.007(4)
C4 0.023(6) 0.018(5) 0.024(7) 0.007(5) 0.008(6) 0.006(5)
N4 0.025(6) 0.032(5) 0.026(6) 0.007(5) 0.013(5) 0.006(4)
C5 0.015(6) 0.023(6) 0.029(8) 0.002(5) 0.007(6) -0.003(5)
N5 0.025(6) 0.032(5) 0.023(6) -0.001(5) 0.002(5) 0.002(4)
C6 0.012(5) 0.022(6) 0.009(6) -0.005(5) 0.000(5) 0.001(4)
N6 0.017(5) 0.029(5) 0.027(6) 0.007(5) 0.011(5) 0.001(4)
C7 0.021(7) 0.023(6) 0.025(7) -0.005(5) -0.001(6) 0.003(5)
N7 0.025(6) 0.035(6) 0.047(8) 0.003(5) -0.002(6) -0.009(5)
C8 0.009(5) 0.018(5) 0.020(7) -0.004(5) -0.007(5) 0.000(4)
N8 0.019(5) 0.034(6) 0.024(6) -0.003(5) 0.003(5) 0.001(4)
C9 0.012(6) 0.027(6) 0.022(7) -0.004(5) 0.002(5) 0.004(5)
N9 0.037(7) 0.029(6) 0.026(6) -0.001(5) 0.002(5) 0.008(5)
C10 0.027(7) 0.033(6) 0.016(7) 0.002(5) 0.006(6) 0.001(5)
N10 0.021(6) 0.075(8) 0.022(6) -0.017(6) 0.002(5) -0.010(6)
C11 0.028(7) 0.017(5) 0.014(6) 0.000(5) 0.002(6) 0.005(5)
N11 0.032(6) 0.029(5) 0.021(6) -0.002(5) 0.004(5) 0.004(4)
C12 0.032(7) 0.018(6) 0.015(6) -0.006(5) 0.002(6) 0.006(5)
N12 0.062(8) 0.027(6) 0.026(7) 0.002(5) -0.001(6) 0.004(5)
Cs1 0.0244(4) 0.0335(4) 0.0323(5) 0.0060(4) 0.0080(4) -0.0001(3)
Cs2 0.0271(4) 0.0528(5) 0.0246(5) 0.0032(4) 0.0050(4) -0.0073(4)
Cs3 0.0264(4) 0.0407(4) 0.0302(5) 0.0015(4) 0.0121(4) 0.0030(3)
Cs4 0.0220(4) 0.0304(4) 0.0239(4) -0.0019(3) 0.0062(3) 0.0040(3)
Cs5 0.0224(4) 0.0343(4) 0.0253(5) -0.0033(3) 0.0046(4) -0.0011(3)
K1 0.0246(14) 0.0243(12) 0.0224(15) 0.0025(11) 0.0058(12) 0.0040(10)
O1W 0.022(5) 0.059(6) 0.043(7) -0.002(5) 0.002(5) 0.000(4)
O2W 0.032(7) 0.063(7) 0.170(16) -0.027(9) -0.022(8) 0.006(6)
O3 0.033(5) 0.030(5) 0.053(7) -0.009(5) 0.012(5) -0.008(4)
C13 0.036(8) 0.040(7) 0.051(10) -0.008(7) 0.023(8) -0.003(6)

loop_
_atom_type_symbol
_atom_type_description
_atom_type_scat_dispersion_real
_atom_type_scat_dispersion_imag
_atom_type_scat_source
C C 0.0033 0.0016 'International Tables Vol C Tables 4.2.6.8 and 6.1.1.4'
H H 0.0000 0.0000 'International Tables Vol C Tables 4.2.6.8 and 6.1.1.4'
N N 0.0061 0.0033 'International Tables Vol C Tables 4.2.6.8 and 6.1.1.4'
O O 0.0106 0.0060 'International Tables Vol C Tables 4.2.6.8 and 6.1.1.4'
S S 0.1246 0.1234 'International Tables Vol C Tables 4.2.6.8 and 6.1.1.4'
Cs Cs -0.3680 2.1192 'International Tables Vol C Tables 4.2.6.8 and 6.1.1.4'
W W -0.8490 6.8722 'International Tables Vol C Tables 4.2.6.8 and 6.1.1.4'
K K 0.2009 0.2494 'International Tables Vol C Tables 4.2.6.8 and 6.1.1.4'

loop_
_geom_angle_atom_site_label_1
_geom_angle_atom_site_label_2
_geom_angle_atom_site_label_3
_geom_angle
_geom_angle_site_symmetry_1
_geom_angle_site_symmetry_3
_geom_angle_publ_flag
C2 W1 C3 79.5(4) . . ?
C2 W1 C1 80.7(4) . . ?
C3 W1 C1 81.2(4) . . ?
C2 W1 S2 81.8(3) . . ?
C3 W1 S2 86.2(3) . . ?
C1 W1 S2 160.0(3) . . ?
C2 W1 S1 89.7(3) . . ?
C3 W1 S1 162.0(3) . . ?
C1 W1 S1 82.9(3) . . ?
S2 W1 S1 106.52(9) . . ?
C2 W1 S3 163.2(3) . . ?
C3 W1 S3 86.0(3) . . ?
C1 W1 S3 88.9(3) . . ?
S2 W1 S3 105.71(10) . . ?
S1 W1 S3 102.17(9) . . ?
C2 W1 W3 94.5(3) . . ?
C3 W1 W3 140.8(3) . . ?
C1 W1 W3 136.5(3) . . ?
S2 W1 W3 54.57(7) . . ?
S1 W1 W3 53.71(7) . . ?
S3 W1 W3 102.07(7) . . ?
C2 W1 W4 135.6(3) . . ?
C3 W1 W4 95.3(3) . . ?
C1 W1 W4 142.6(3) . . ?
S2 W1 W4 53.83(7) . . ?
S1 W1 W4 102.41(7) . . ?
S3 W1 W4 53.70(7) . . ?
W3 W1 W4 62.211(19) . . ?
C2 W1 W2 142.0(3) . . ?
C3 W1 W2 138.4(3) . . ?
C1 W1 W2 99.2(3) . . ?
S2 W1 W2 100.49(7) . . ?
S1 W1 W2 52.97(7) . . ?
S3 W1 W2 52.62(6) . . ?
W3 W1 W2 59.40(2) . . ?
W4 W1 W2 59.495(18) . . ?
C5 W2 C6 78.8(4) . . ?
C5 W2 C4 80.2(4) . . ?
C6 W2 C4 79.2(4) . . ?
C5 W2 S3 84.7(3) . . ?
C6 W2 S3 159.9(3) . . ?
C4 W2 S3 86.8(3) . . ?
C5 W2 S4 162.3(3) . . ?
C6 W2 S4 87.7(3) . . ?
C4 W2 S4 86.0(3) . . ?
S3 W2 S4 105.74(10) . . ?
C5 W2 S1 85.5(3) . . ?
C6 W2 S1 87.5(3) . . ?
C4 W2 S1 162.0(3) . . ?
S3 W2 S1 102.70(9) . . ?
S4 W2 S1 105.62(9) . . ?
C5 W2 W3 138.8(3) . . ?
C6 W2 W3 98.1(3) . . ?
C4 W2 W3 140.1(3) . . ?
S3 W2 W3 101.93(7) . . ?
S4 W2 W3 54.13(7) . . ?
S1 W2 W3 53.39(7) . . ?
C5 W2 W4 138.3(3) . . ?
C6 W2 W4 141.7(3) . . ?
C4 W2 W4 95.9(3) . . ?
S3 W2 W4 53.64(7) . . ?
S4 W2 W4 53.96(7) . . ?
S1 W2 W4 101.99(7) . . ?
W3 W2 W4 61.78(2) . . ?
C5 W2 W1 98.0(3) . . ?
C6 W2 W1 140.4(3) . . ?
C4 W2 W1 139.8(3) . . ?
S3 W2 W1 53.21(7) . . ?
S4 W2 W1 99.76(7) . . ?
S1 W2 W1 52.95(6) . . ?
W3 W2 W1 58.674(15) . . ?
W4 W2 W1 59.020(17) . . ?
C7 W3 C9 77.7(4) . . ?
C7 W3 C8 80.4(4) . . ?
C9 W3 C8 79.2(4) . . ?
C7 W3 S1 159.4(3) . . ?
C9 W3 S1 87.1(3) . . ?
C8 W3 S1 83.1(3) . . ?
C7 W3 S2 85.2(3) . . ?
C9 W3 S2 159.9(3) . . ?
C8 W3 S2 87.7(3) . . ?
S1 W3 S2 106.49(9) . . ?
C7 W3 S4 87.4(3) . . ?
C9 W3 S4 88.0(3) . . ?
C8 W3 S4 163.9(3) . . ?
S1 W3 S4 106.13(10) . . ?
S2 W3 S4 101.83(10) . . ?
C7 W3 W1 138.8(3) . . ?
C9 W3 W1 141.6(3) . . ?
C8 W3 W1 94.0(3) . . ?
S1 W3 W1 54.51(6) . . ?
S2 W3 W1 53.72(7) . . ?
S4 W3 W1 102.14(7) . . ?
C7 W3 W2 141.3(3) . . ?
C9 W3 W2 98.1(3) . . ?
C8 W3 W2 137.3(3) . . ?
S1 W3 W2 54.21(7) . . ?
S2 W3 W2 101.85(7) . . ?
S4 W3 W2 53.84(7) . . ?
W1 W3 W2 61.922(18) . . ?
C7 W3 W4 99.9(3) . . ?
C9 W3 W4 140.8(3) . . ?
C8 W3 W4 139.6(3) . . ?
S1 W3 W4 100.67(7) . . ?
S2 W3 W4 52.42(7) . . ?
S4 W3 W4 52.88(7) . . ?
W1 W3 W4 59.262(16) . . ?
W2 W3 W4 59.351(17) . . ?
C11 W4 C10 81.2(4) . . ?
C11 W4 C12 80.3(4) . . ?
C10 W4 C12 82.2(4) . . ?
C11 W4 S2 162.0(3) . . ?
C10 W4 S2 82.7(3) . . ?
C12 W4 S2 89.6(3) . . ?
C11 W4 S3 87.7(3) . . ?
C10 W4 S3 163.0(3) . . ?
C12 W4 S3 83.3(3) . . ?
S2 W4 S3 105.94(10) . . ?
C11 W4 S4 84.8(3) . . ?
C10 W4 S4 86.6(3) . . ?
C12 W4 S4 162.5(3) . . ?
S2 W4 S4 102.25(9) . . ?
S3 W4 S4 105.35(10) . . ?
C11 W4 W1 141.9(3) . . ?
C10 W4 W1 136.2(3) . . ?
C12 W4 W1 95.9(3) . . ?
S2 W4 W1 53.53(7) . . ?
S3 W4 W1 54.25(7) . . ?
S4 W4 W1 101.47(7) . . ?
C11 W4 W2 95.6(3) . . ?
C10 W4 W2 140.2(3) . . ?
C12 W4 W2 136.8(3) . . ?
S2 W4 W2 101.86(8) . . ?
S3 W4 W2 53.57(7) . . ?
S4 W4 W2 53.62(7) . . ?
W1 W4 W2 61.49(2) . . ?
C11 W4 W3 137.5(3) . . ?
C10 W4 W3 97.3(3) . . ?
C12 W4 W3 141.9(3) . . ?
S2 W4 W3 52.93(7) . . ?
S3 W4 W3 99.54(7) . . ?
S4 W4 W3 52.82(7) . . ?
W1 W4 W3 58.53(2) . . ?
W2 W4 W3 58.87(2) . . ?
W3 S1 W1 71.78(8) . . ?
W3 S1 W2 72.41(8) . . ?
W1 S1 W2 74.08(8) . . ?
W3 S1 Cs2 105.02(8) . 4_566 ?
W1 S1 Cs2 126.36(9) . 4_566 ?
W2 S1 Cs2 158.31(10) . 4_566 ?
W3 S1 Cs4 139.97(9) . 4_566 ?
W1 S1 Cs4 141.43(10) . 4_566 ?
W2 S1 Cs4 93.63(8) . 4_566 ?
Cs2 S1 Cs4 74.39(6) 4_566 4_566 ?
W1 S2 W4 72.64(8) . . ?
W1 S2 W3 71.70(8) . . ?
W4 S2 W3 74.65(8) . . ?
W1 S2 Cs5 173.17(11) . 2_545 ?
W4 S2 Cs5 108.76(9) . 2_545 ?
W3 S2 Cs5 102.02(8) . 2_545 ?
W2 S3 W4 72.79(8) . . ?
W2 S3 W1 74.17(8) . . ?
W4 S3 W1 72.05(8) . . ?
W2 S3 Cs1 140.63(11) . . ?
W4 S3 Cs1 135.67(10) . . ?
W1 S3 Cs1 88.85(8) . . ?
W2 S4 W3 72.02(8) . . ?
W2 S4 W4 72.41(8) . . ?
W3 S4 W4 74.30(8) . . ?
W2 S4 Cs2 130.51(10) . 1_545 ?
W3 S4 Cs2 155.90(11) . 1_545 ?
W4 S4 Cs2 102.32(9) . 1_545 ?
W2 S4 Cs5 138.65(11) . 1_545 ?
W3 S4 Cs5 91.09(8) . 1_545 ?
W4 S4 Cs5 140.03(11) . 1_545 ?
Cs2 S4 Cs5 76.19(5) 1_545 1_545 ?
N1 C1 W1 173.9(10) . . ?
N1 C1 K1 66.4(7) . 4_566 ?
W1 C1 K1 108.1(4) . 4_566 ?
N1 C1 Cs1 79.7(8) . . ?
W1 C1 Cs1 104.2(4) . . ?
K1 C1 Cs1 99.4(3) 4_566 . ?
C1 N1 K1 94.4(8) . 4_566 ?
C1 N1 Cs4 126.3(9) . 2_645 ?
K1 N1 Cs4 138.8(4) 4_566 2_645 ?
C1 N1 Cs1 82.2(8) . . ?
K1 N1 Cs1 105.5(3) 4_566 . ?
Cs4 N1 Cs1 88.1(2) 2_645 . ?
N2 C2 W1 173.0(10) . . ?
N2 C2 K1 61.5(7) . 4_566 ?
W1 C2 K1 119.0(4) . 4_566 ?
N2 C2 Cs5 63.3(7) . . ?
W1 C2 Cs5 109.7(4) . . ?
K1 C2 Cs5 88.0(3) 4_566 . ?
C2 N2 K1 96.9(8) . 4_566 ?
C2 N2 Cs3 140.3(8) . 3_566 ?
K1 N2 Cs3 110.2(3) 4_566 3_566 ?
C2 N2 Cs5 98.2(8) . . ?
K1 N2 Cs5 101.9(3) 4_566 . ?
Cs3 N2 Cs5 103.7(3) 3_566 . ?
N3 C3 W1 178.6(10) . . ?
N3 C3 Cs1 71.0(7) . . ?
W1 C3 Cs1 108.4(4) . . ?
N3 C3 Cs5 66.9(7) . . ?
W1 C3 Cs5 113.0(4) . . ?
Cs1 C3 Cs5 130.6(3) . . ?
C3 N3 Cs2 143.2(9) . . ?
C3 N3 Cs5 94.1(7) . . ?
Cs2 N3 Cs5 93.4(2) . . ?
C3 N3 Cs1 89.6(8) . . ?
Cs2 N3 Cs1 99.4(2) . . ?
Cs5 N3 Cs1 153.3(3) . . ?
N4 C4 W2 175.0(11) . . ?
N4 C4 Cs1 58.8(7) . 1_545 ?
W2 C4 Cs1 122.4(4) . 1_545 ?
N4 C4 Cs1 61.9(7) . 2_645 ?
W2 C4 Cs1 113.6(4) . 2_645 ?
Cs1 C4 Cs1 105.3(3) 1_545 2_645 ?
C4 N4 Cs1 103.7(8) . 1_545 ?
C4 N4 Cs4 132.6(9) . 1_545 ?
Cs1 N4 Cs4 104.8(3) 1_545 1_545 ?
C4 N4 Cs1 100.4(8) . 2_645 ?
Cs1 N4 Cs1 126.9(3) 1_545 2_645 ?
Cs4 N4 Cs1 91.6(2) 1_545 2_645 ?
N5 C5 W2 175.5(10) . . ?
N5 C5 Cs4 68.6(8) . 4_566 ?
W2 C5 Cs4 107.8(4) . 4_566 ?
N5 C5 Cs1 71.0(8) . 2_645 ?
W2 C5 Cs1 110.9(5) . 2_645 ?
Cs4 C5 Cs1 131.8(3) 4_566 2_645 ?
C5 N5 Cs4 128.1(8) . 2_645 ?
C5 N5 Cs4 93.1(8) . 4_566 ?
Cs4 N5 Cs4 99.3(3) 2_645 4_566 ?
C5 N5 Cs1 91.3(8) . 2_645 ?
Cs4 N5 Cs1 99.0(3) 2_645 2_645 ?
Cs4 N5 Cs1 152.8(3) 4_566 2_645 ?
N6 C6 W2 176.6(9) . . ?
N6 C6 Cs4 72.6(8) . 4_566 ?
W2 C6 Cs4 105.6(3) . 4_566 ?
C6 N6 K1 124.2(8) . 4_556 ?
C6 N6 Cs4 89.7(8) . 4_566 ?
K1 N6 Cs4 96.8(3) 4_556 4_566 ?
C6 N6 Cs1 96.0(8) . 1_545 ?
K1 N6 Cs1 112.1(3) 4_556 1_545 ?
Cs4 N6 Cs1 139.8(3) 4_566 1_545 ?
N7 C7 W3 172.8(12) . . ?
N7 C7 Cs5 70.6(8) . 1_545 ?
W3 C7 Cs5 107.8(4) . 1_545 ?
N7 C7 Cs5 59.3(8) . 2_545 ?
W3 C7 Cs5 126.0(4) . 2_545 ?
Cs5 C7 Cs5 118.4(3) 1_545 2_545 ?
N7 C7 Cs3 64.1(9) . 1_545 ?
W3 C7 Cs3 108.8(4) . 1_545 ?
Cs5 C7 Cs3 80.8(2) 1_545 1_545 ?
Cs5 C7 Cs3 105.0(3) 2_545 1_545 ?
C7 N7 Cs5 102.7(9) . 2_545 ?
C7 N7 Cs5 90.6(8) . 1_545 ?
Cs5 N7 Cs5 140.6(4) 2_545 1_545 ?
C7 N7 Cs3 98.3(9) . 1_545 ?
Cs5 N7 Cs3 124.6(3) 2_545 1_545 ?
Cs5 N7 Cs3 88.9(3) 1_545 1_545 ?
N8 C8 W3 178.0(10) . . ?
N8 C8 Cs2 63.8(7) . 4_566 ?
W3 C8 Cs2 115.2(4) . 4_566 ?
N8 C8 Cs3 71.0(7) . 1_545 ?
W3 C8 Cs3 107.6(3) . 1_545 ?
Cs2 C8 Cs3 94.3(3) 4_566 1_545 ?
C8 N8 Cs3 138.3(8) . 3_566 ?
C8 N8 Cs2 98.4(8) . 4_566 ?
Cs3 N8 Cs2 91.8(3) 3_566 4_566 ?
C8 N8 Cs3 91.4(7) . 1_545 ?
Cs3 N8 Cs3 125.0(3) 3_566 1_545 ?
Cs2 N8 Cs3 104.6(3) 4_566 1_545 ?
N9 C9 W3 172.2(10) . . ?
N9 C9 Cs5 69.3(8) . 1_545 ?
W3 C9 Cs5 105.1(4) . 1_545 ?
N9 C9 Cs3 68.2(7) . 1_545 ?
W3 C9 Cs3 105.7(4) . 1_545 ?
Cs5 C9 Cs3 78.8(2) 1_545 1_545 ?
C9 N9 K1 121.0(9) . 4_556 ?
C9 N9 Cs5 92.2(8) . 1_545 ?
K1 N9 Cs5 100.6(3) 4_556 1_545 ?
C9 N9 Cs3 94.4(8) . 1_545 ?
K1 N9 Cs3 143.5(4) 4_556 1_545 ?
Cs5 N9 Cs3 85.7(2) 1_545 1_545 ?
N10 C10 W4 176.9(11) . . ?
N10 C10 Cs5 56.1(7) . 2_545 ?
W4 C10 Cs5 123.3(4) . 2_545 ?
C10 N10 Cs3 153.0(9) . 4_565 ?
C10 N10 Cs5 107.0(8) . 2_545 ?
Cs3 N10 Cs5 99.8(3) 4_565 2_545 ?
C10 N10 Cs3 97.6(9) . 2_545 ?
Cs3 N10 Cs3 83.4(3) 4_565 2_545 ?
Cs5 N10 Cs3 81.7(3) 2_545 2_545 ?
N11 C11 W4 176.8(10) . . ?
N11 C11 K1 62.1(7) . . ?
W4 C11 K1 116.3(4) . . ?
N11 C11 Cs2 67.1(7) . 1_545 ?
W4 C11 Cs2 112.2(4) . 1_545 ?
K1 C11 Cs2 114.6(3) . 1_545 ?
C11 N11 K1 96.9(7) . . ?
C11 N11 Cs4 137.5(9) . 1_545 ?
K1 N11 Cs4 105.8(3) . 1_545 ?
C11 N11 Cs2 94.1(8) . 1_545 ?
K1 N11 Cs2 136.0(4) . 1_545 ?
Cs4 N11 Cs2 93.9(2) 1_545 1_545 ?
N12 C12 W4 176.0(11) . . ?
N12 C12 K1 64.2(8) . . ?
W4 C12 K1 112.8(4) . . ?
N12 C12 Cs3 62.5(9) . 2_545 ?
W4 C12 Cs3 120.6(4) . 2_545 ?
K1 C12 Cs3 85.3(3) . 2_545 ?
C12 N12 K1 95.8(8) . . ?
C12 N12 Cs2 137.4(9) . . ?
K1 N12 Cs2 125.2(4) . . ?
C12 N12 Cs3 100.7(9) . 2_545 ?
K1 N12 Cs3 97.3(3) . 2_545 ?
Cs2 N12 Cs3 86.2(3) . 2_545 ?
O3 Cs1 N4 92.8(2) 2_645 1_565 ?
O3 Cs1 N4 73.5(2) 2_645 2_655 ?
N4 Cs1 N4 126.84(14) 1_565 2_655 ?
O3 Cs1 N3 118.1(2) 2_645 . ?
N4 Cs1 N3 93.4(2) 1_565 . ?
N4 Cs1 N3 138.7(2) 2_655 . ?
O3 Cs1 O2W 169.2(3) 2_645 . ?
N4 Cs1 O2W 77.7(3) 1_565 . ?
N4 Cs1 O2W 107.9(3) 2_655 . ?
N3 Cs1 O2W 68.2(3) . . ?
O3 Cs1 C3 111.6(3) 2_645 . ?
N4 Cs1 C3 112.5(3) 1_565 . ?
N4 Cs1 C3 120.4(2) 2_655 . ?
N3 Cs1 C3 19.4(2) . . ?
O2W Cs1 C3 77.2(3) . . ?
O3 Cs1 N5 124.1(2) 2_645 2_655 ?
N4 Cs1 N5 71.2(2) 1_565 2_655 ?
N4 Cs1 N5 75.2(2) 2_655 2_655 ?
N3 Cs1 N5 116.1(2) . 2_655 ?
O2W Cs1 N5 48.1(3) . 2_655 ?
C3 Cs1 N5 124.1(3) . 2_655 ?
O3 Cs1 N1 54.2(2) 2_645 . ?
N4 Cs1 N1 131.0(2) 1_565 . ?
N4 Cs1 N1 81.6(2) 2_655 . ?
N3 Cs1 N1 76.9(2) . . ?
O2W Cs1 N1 136.4(3) . . ?
C3 Cs1 N1 62.2(3) . . ?
N5 Cs1 N1 155.5(2) 2_655 . ?
O3 Cs1 C1 72.3(2) 2_645 . ?
N4 Cs1 C1 139.0(2) 1_565 . ?
N4 Cs1 C1 86.1(2) 2_655 . ?
N3 Cs1 C1 63.7(2) . . ?
O2W Cs1 C1 118.3(3) . . ?
C3 Cs1 C1 46.6(3) . . ?
N5 Cs1 C1 148.4(2) 2_655 . ?
N1 Cs1 C1 18.1(2) . . ?
O3 Cs1 C4 86.8(2) 2_645 1_565 ?
N4 Cs1 C4 17.5(2) 1_565 1_565 ?
N4 Cs1 C4 139.4(2) 2_655 1_565 ?
N3 Cs1 C4 81.9(2) . 1_565 ?
O2W Cs1 C4 85.6(3) . 1_565 ?
C3 Cs1 C4 99.7(3) . 1_565 ?
N5 Cs1 C4 88.2(2) 2_655 1_565 ?
N1 Cs1 C4 115.1(2) . 1_565 ?
C1 Cs1 C4 121.6(2) . 1_565 ?
O3 Cs1 C4 77.8(2) 2_645 2_655 ?
N4 Cs1 C4 110.1(2) 1_565 2_655 ?
N4 Cs1 C4 17.7(2) 2_655 2_655 ?
N3 Cs1 C4 151.5(2) . 2_655 ?
O2W Cs1 C4 100.4(3) . 2_655 ?
C3 Cs1 C4 135.6(2) . 2_655 ?
N5 Cs1 C4 60.4(3) 2_655 2_655 ?
N1 Cs1 C4 97.9(2) . 2_655 ?
C1 Cs1 C4 103.7(2) . 2_655 ?
C4 Cs1 C4 124.5(2) 1_565 2_655 ?
O3 Cs1 N6 50.0(2) 2_645 1_565 ?
N4 Cs1 N6 74.6(2) 1_565 1_565 ?
N4 Cs1 N6 121.8(2) 2_655 1_565 ?
N3 Cs1 N6 73.0(2) . 1_565 ?
O2W Cs1 N6 130.2(2) . 1_565 ?
C3 Cs1 N6 76.3(2) . 1_565 ?
N5 Cs1 N6 145.1(2) 2_655 1_565 ?
N1 Cs1 N6 56.5(2) . 1_565 ?
C1 Cs1 N6 66.5(2) . 1_565 ?
C4 Cs1 N6 58.7(2) 1_565 1_565 ?
C4 Cs1 N6 127.7(2) 2_655 1_565 ?
O2W Cs2 O1W 155.4(3) . . ?
O2W Cs2 N3 72.5(4) . . ?
O1W Cs2 N3 85.1(3) . . ?
O2W Cs2 N8 119.2(3) . 4_565 ?
O1W Cs2 N8 69.4(3) . 4_565 ?
N3 Cs2 N8 133.3(2) . 4_565 ?
O2W Cs2 N11 90.9(3) . 1_565 ?
O1W Cs2 N11 108.5(2) . 1_565 ?
N3 Cs2 N11 116.1(2) . 1_565 ?
N8 Cs2 N11 109.0(2) 4_565 1_565 ?
O2W Cs2 N12 58.7(3) . . ?
O1W Cs2 N12 102.4(3) . . ?
N3 Cs2 N12 63.7(3) . . ?
N8 Cs2 N12 83.8(3) 4_565 . ?
N11 Cs2 N12 149.0(3) 1_565 . ?
O2W Cs2 C8 109.5(3) . 4_565 ?
O1W Cs2 C8 84.2(3) . 4_565 ?
N3 Cs2 C8 148.6(2) . 4_565 ?
N8 Cs2 C8 17.9(2) 4_565 4_565 ?
N11 Cs2 C8 95.3(2) 1_565 4_565 ?
N12 Cs2 C8 90.0(3) . 4_565 ?
O2W Cs2 C11 102.2(3) . 1_565 ?
O1W Cs2 C11 93.3(2) . 1_565 ?
N3 Cs2 C11 104.9(2) . 1_565 ?
N8 Cs2 C11 114.7(2) 4_565 1_565 ?
N11 Cs2 C11 18.8(2) 1_565 1_565 ?
N12 Cs2 C11 159.3(3) . 1_565 ?
C8 Cs2 C11 105.2(2) 4_565 1_565 ?
O2W Cs2 S4 108.2(3) . 1_565 ?
O1W Cs2 S4 68.25(18) . 1_565 ?
N3 Cs2 S4 61.88(17) . 1_565 ?
N8 Cs2 S4 132.61(18) 4_565 1_565 ?
N11 Cs2 S4 66.64(18) 1_565 1_565 ?
N12 Cs2 S4 125.3(2) . 1_565 ?
C8 Cs2 S4 138.27(17) 4_565 1_565 ?
C11 Cs2 S4 48.97(18) 1_565 1_565 ?
O2W Cs2 S1 69.0(3) . 4_565 ?
O1W Cs2 S1 130.78(19) . 4_565 ?
N3 Cs2 S1 140.89(18) . 4_565 ?
N8 Cs2 S1 64.91(18) 4_565 4_565 ?
N11 Cs2 S1 71.61(18) 1_565 4_565 ?
N12 Cs2 S1 90.1(2) . 4_565 ?
C8 Cs2 S1 47.93(18) 4_565 4_565 ?
C11 Cs2 S1 89.81(18) 1_565 4_565 ?
S4 Cs2 S1 138.14(6) 1_565 4_565 ?
O2W Cs2 Cs4 51.1(2) . . ?
O1W Cs2 Cs4 149.01(17) . . ?
N3 Cs2 Cs4 104.38(17) . . ?
N8 Cs2 Cs4 117.74(18) 4_565 . ?
N11 Cs2 Cs4 40.73(17) 1_565 . ?
N12 Cs2 Cs4 108.3(2) . . ?
C8 Cs2 Cs4 99.88(17) 4_565 . ?
C11 Cs2 Cs4 55.89(18) 1_565 . ?
S4 Cs2 Cs4 90.03(5) 1_565 . ?
S1 Cs2 Cs4 54.62(4) 4_565 . ?
O2W Cs2 Cs3 103.4(2) . 2_545 ?
O1W Cs2 Cs3 65.69(17) . 2_545 ?
N3 Cs2 Cs3 90.27(16) . 2_545 ?
N8 Cs2 Cs3 43.95(17) 4_565 2_545 ?
N11 Cs2 Cs3 152.98(18) 1_565 2_545 ?
N12 Cs2 Cs3 47.4(2) . 2_545 ?
C8 Cs2 Cs3 58.44(16) 4_565 2_545 ?
C11 Cs2 Cs3 153.23(18) 1_565 2_545 ?
S4 Cs2 Cs3 127.51(5) 1_565 2_545 ?
S1 Cs2 Cs3 92.06(5) 4_565 2_545 ?
Cs4 Cs2 Cs3 141.84(2) . 2_545 ?
N2 Cs3 N8 64.6(2) 3_566 3_566 ?
N2 Cs3 N10 77.6(3) 3_566 4_566 ?
N8 Cs3 N10 95.1(3) 3_566 4_566 ?
N2 Cs3 N7 144.5(3) 3_566 1_565 ?
N8 Cs3 N7 107.4(3) 3_566 1_565 ?
N10 Cs3 N7 137.6(3) 4_566 1_565 ?
N2 Cs3 N12 60.2(3) 3_566 2 ?
N8 Cs3 N12 83.1(2) 3_566 2 ?
N10 Cs3 N12 134.1(3) 4_566 2 ?
N7 Cs3 N12 85.0(3) 1_565 2 ?
N2 Cs3 N8 117.1(2) 3_566 1_565 ?
N8 Cs3 N8 55.0(3) 3_566 1_565 ?
N10 Cs3 N8 90.9(3) 4_566 1_565 ?
N7 Cs3 N8 74.6(2) 1_565 1_565 ?
N12 Cs3 N8 122.7(2) 2 1_565 ?
N2 Cs3 N9 145.3(3) 3_566 1_565 ?
N8 Cs3 N9 124.9(2) 3_566 1_565 ?
N10 Cs3 N9 68.6(3) 4_566 1_565 ?
N7 Cs3 N9 69.0(3) 1_565 1_565 ?
N12 Cs3 N9 145.8(3) 2 1_565 ?
N8 Cs3 N9 72.4(2) 1_565 1_565 ?
N2 Cs3 C7 157.9(3) 3_566 1_565 ?
N8 Cs3 C7 103.2(2) 3_566 1_565 ?
N10 Cs3 C7 123.2(3) 4_566 1_565 ?
N7 Cs3 C7 17.6(2) 1_565 1_565 ?
N12 Cs3 C7 101.5(3) 2 1_565 ?
N8 Cs3 C7 60.3(2) 1_565 1_565 ?
N9 Cs3 C7 56.7(2) 1_565 1_565 ?
N2 Cs3 C8 134.7(2) 3_566 1_565 ?
N8 Cs3 C8 71.6(3) 3_566 1_565 ?
N10 Cs3 C8 95.8(3) 4_566 1_565 ?
N7 Cs3 C8 60.2(2) 1_565 1_565 ?
N12 Cs3 C8 126.1(2) 2 1_565 ?
N8 Cs3 C8 17.6(2) 1_565 1_565 ?
N9 Cs3 C8 59.2(2) 1_565 1_565 ?
C7 Cs3 C8 44.3(3) 1_565 1_565 ?
N2 Cs3 C9 158.1(3) 3_566 1_565 ?
N8 Cs3 C9 113.3(2) 3_566 1_565 ?
N10 Cs3 C9 81.0(3) 4_566 1_565 ?
N7 Cs3 C9 57.3(3) 1_565 1_565 ?
N12 Cs3 C9 141.5(3) 2 1_565 ?
N8 Cs3 C9 58.5(2) 1_565 1_565 ?
N9 Cs3 C9 17.4(2) 1_565 1_565 ?
C7 Cs3 C9 42.3(3) 1_565 1_565 ?
C8 Cs3 C9 43.4(2) 1_565 1_565 ?
N2 Cs3 N10 96.9(2) 3_566 2 ?
N8 Cs3 N10 155.3(2) 3_566 2 ?
N10 Cs3 N10 96.6(3) 4_566 2 ?
N7 Cs3 N10 77.6(2) 1_565 2 ?
N12 Cs3 N10 73.1(2) 2 2 ?
N8 Cs3 N10 146.0(2) 1_565 2 ?
N9 Cs3 N10 79.7(2) 1_565 2 ?
C7 Cs3 N10 88.4(2) 1_565 2 ?
C8 Cs3 N10 128.4(2) 1_565 2 ?
C9 Cs3 N10 90.0(2) 1_565 2 ?
N2 Cs3 C12 71.6(3) 3_566 2 ?
N8 Cs3 C12 99.4(2) 3_566 2 ?
N10 Cs3 C12 135.7(3) 4_566 2 ?
N7 Cs3 C12 76.2(2) 1_565 2 ?
N12 Cs3 C12 16.8(2) 2 2 ?
N8 Cs3 C12 131.2(2) 1_565 2 ?
N9 Cs3 C12 129.5(2) 1_565 2 ?
C7 Cs3 C12 93.7(3) 1_565 2 ?
C8 Cs3 C12 128.5(2) 1_565 2 ?
C9 Cs3 C12 128.7(3) 1_565 2 ?
N10 Cs3 C12 57.6(2) 2 2 ?
O3 Cs4 N11 77.3(2) . 1_565 ?
O3 Cs4 N1 60.1(2) . 2_655 ?
N11 Cs4 N1 135.9(3) 1_565 2_655 ?
O3 Cs4 N5 128.8(3) . 2_655 ?
N11 Cs4 N5 128.0(3) 1_565 2_655 ?
N1 Cs4 N5 77.8(3) 2_655 2_655 ?
O3 Cs4 N4 75.7(2) . 1_565 ?
N11 Cs4 N4 69.4(3) 1_565 1_565 ?
N1 Cs4 N4 88.4(3) 2_655 1_565 ?
N5 Cs4 N4 75.3(2) 2_655 1_565 ?
O3 Cs4 N5 119.5(2) . 4_565 ?
N11 Cs4 N5 129.6(3) 1_565 4_565 ?
N1 Cs4 N5 84.5(3) 2_655 4_565 ?
N5 Cs4 N5 80.7(3) 2_655 4_565 ?
N4 Cs4 N5 155.9(2) 1_565 4_565 ?
O3 Cs4 N6 73.7(2) . 4_565 ?
N11 Cs4 N6 68.4(2) 1_565 4_565 ?
N1 Cs4 N6 106.7(3) 2_655 4_565 ?
N5 Cs4 N6 151.6(2) 2_655 4_565 ?
N4 Cs4 N6 132.0(2) 1_565 4_565 ?
N5 Cs4 N6 72.0(2) 4_565 4_565 ?
O3 Cs4 C5 121.3(3) . 4_565 ?
N11 Cs4 C5 111.4(3) 1_565 4_565 ?
N1 Cs4 C5 100.7(3) 2_655 4_565 ?
N5 Cs4 C5 92.5(3) 2_655 4_565 ?
N4 Cs4 C5 163.0(2) 1_565 4_565 ?
N5 Cs4 C5 18.3(2) 4_565 4_565 ?
N6 Cs4 C5 59.1(2) 4_565 4_565 ?
O3 Cs4 O2W 147.5(3) . . ?
N11 Cs4 O2W 85.0(3) 1_565 . ?
N1 Cs4 O2W 125.1(3) 2_655 . ?
N5 Cs4 O2W 47.9(2) 2_655 . ?
N4 Cs4 O2W 72.6(3) 1_565 . ?
N5 Cs4 O2W 92.8(3) 4_565 . ?
N6 Cs4 O2W 124.5(3) 4_565 . ?
C5 Cs4 O2W 90.5(3) 4_565 . ?
O3 Cs4 C6 91.3(2) . 4_565 ?
N11 Cs4 C6 74.1(3) 1_565 4_565 ?
N1 Cs4 C6 115.1(3) 2_655 4_565 ?
N5 Cs4 C6 135.0(2) 2_655 4_565 ?
N4 Cs4 C6 143.1(2) 1_565 4_565 ?
N5 Cs4 C6 59.5(2) 4_565 4_565 ?
N6 Cs4 C6 17.8(2) 4_565 4_565 ?
C5 Cs4 C6 44.0(2) 4_565 4_565 ?
O2W Cs4 C6 110.0(3) . 4_565 ?
O3 Cs4 S1 134.18(19) . 4_565 ?
N11 Cs4 S1 71.7(2) 1_565 4_565 ?
N1 Cs4 S1 148.0(2) 2_655 4_565 ?
N5 Cs4 S1 97.02(19) 2_655 4_565 ?
N4 Cs4 S1 121.17(18) 1_565 4_565 ?
N5 Cs4 S1 63.50(18) 4_565 4_565 ?
N6 Cs4 S1 63.99(16) 4_565 4_565 ?
C5 Cs4 S1 47.58(18) 4_565 4_565 ?
O2W Cs4 S1 61.6(2) . 4_565 ?
C6 Cs4 S1 48.38(16) 4_565 4_565 ?
O3 Cs4 Cs2 120.27(16) . . ?
N11 Cs4 Cs2 45.39(18) 1_565 . ?
N1 Cs4 Cs2 156.7(2) 2_655 . ?
N5 Cs4 Cs2 87.46(18) 2_655 . ?
N4 Cs4 Cs2 70.28(18) 1_565 . ?
N5 Cs4 Cs2 111.01(17) 4_565 . ?
N6 Cs4 Cs2 94.91(15) 4_565 . ?
C5 Cs4 Cs2 97.83(18) 4_565 . ?
O2W Cs4 Cs2 40.42(17) . . ?
C6 Cs4 Cs2 88.11(16) 4_565 . ?
S1 Cs4 Cs2 50.99(4) 4_565 . ?
N7 Cs5 O1W 70.6(3) 2 . ?
N7 Cs5 N3 93.5(3) 2 . ?
O1W Cs5 N3 82.8(2) . . ?
N7 Cs5 N2 104.3(3) 2 . ?
O1W Cs5 N2 159.4(2) . . ?
N3 Cs5 N2 77.5(2) . . ?
N7 Cs5 N7 116.66(11) 2 1_565 ?
O1W Cs5 N7 68.3(3) . 1_565 ?
N3 Cs5 N7 125.6(2) . 1_565 ?
N2 Cs5 N7 129.1(3) . 1_565 ?
N7 Cs5 N10 77.3(3) 2 2 ?
O1W Cs5 N10 121.5(2) . 2 ?
N3 Cs5 N10 147.6(3) . 2 ?
N2 Cs5 N10 74.8(3) . 2 ?
N7 Cs5 N10 85.6(3) 1_565 2 ?
N7 Cs5 N9 163.5(3) 2 1_565 ?
O1W Cs5 N9 125.6(2) . 1_565 ?
N3 Cs5 N9 92.2(2) . 1_565 ?
N2 Cs5 N9 61.9(2) . 1_565 ?
N7 Cs5 N9 71.6(3) 1_565 1_565 ?
N10 Cs5 N9 89.6(3) 2 1_565 ?
N7 Cs5 C7 131.8(3) 2 1_565 ?
O1W Cs5 C7 70.7(3) . 1_565 ?
N3 Cs5 C7 109.0(2) . 1_565 ?
N2 Cs5 C7 121.6(3) . 1_565 ?
N7 Cs5 C7 18.8(2) 1_565 1_565 ?
N10 Cs5 C7 99.9(3) 2 1_565 ?
N9 Cs5 C7 60.0(3) 1_565 1_565 ?
N7 Cs5 C3 87.5(3) 2 . ?
O1W Cs5 C3 97.8(3) . . ?
N3 Cs5 C3 19.0(2) . . ?
N2 Cs5 C3 61.8(3) . . ?
N7 Cs5 C3 143.2(2) 1_565 . ?
N10 Cs5 C3 128.6(3) 2 . ?
N9 Cs5 C3 93.0(3) 1_565 . ?
C7 Cs5 C3 125.3(3) 1_565 . ?
N7 Cs5 C7 18.0(2) 2 2 ?
O1W Cs5 C7 65.8(2) . 2 ?
N3 Cs5 C7 109.4(3) . 2 ?
N2 Cs5 C7 115.3(2) . 2 ?
N7 Cs5 C7 99.6(2) 1_565 2 ?
N10 Cs5 C7 68.7(3) 2 2 ?
N9 Cs5 C7 157.4(3) 1_565 2 ?
C7 Cs5 C7 116.09(18) 1_565 2 ?
C3 Cs5 C7 105.2(3) . 2 ?
N7 Cs5 C9 176.5(3) 2 1_565 ?
O1W Cs5 C9 107.1(3) . 1_565 ?
N3 Cs5 C9 88.8(2) . 1_565 ?
N2 Cs5 C9 78.8(3) . 1_565 ?
N7 Cs5 C9 59.8(3) 1_565 1_565 ?
N10 Cs5 C9 102.0(3) 2 1_565 ?
N9 Cs5 C9 18.5(2) 1_565 1_565 ?
C7 Cs5 C9 44.8(3) 1_565 1_565 ?
C3 Cs5 C9 95.6(2) . 1_565 ?
C7 Cs5 C9 158.7(3) 2 1_565 ?
N7 Cs5 C2 94.3(3) 2 . ?
O1W Cs5 C2 141.3(2) . . ?
N3 Cs5 C2 62.1(2) . . ?
N2 Cs5 C2 18.5(2) . . ?
N7 Cs5 C2 145.7(3) 1_565 . ?
N10 Cs5 C2 87.3(2) 2 . ?
N9 Cs5 C2 74.8(2) 1_565 . ?
C7 Cs5 C2 133.9(3) 1_565 . ?
C3 Cs5 C2 44.8(3) . . ?
C7 Cs5 C2 109.0(2) 2 . ?
C9 Cs5 C2 89.2(3) 1_565 . ?
N6 K1 N2 125.7(3) 4 4_565 ?
N6 K1 N9 88.9(3) 4 4 ?
N2 K1 N9 75.3(3) 4_565 4 ?
N6 K1 N11 82.2(3) 4 . ?
N2 K1 N11 138.8(3) 4_565 . ?
N9 K1 N11 75.8(3) 4 . ?
N6 K1 N12 161.2(3) 4 . ?
N2 K1 N12 69.9(3) 4_565 . ?
N9 K1 N12 106.6(3) 4 . ?
N11 K1 N12 91.1(3) . . ?
N6 K1 C2 112.6(3) 4 4_565 ?
N2 K1 C2 21.6(3) 4_565 4_565 ?
N9 K1 C2 91.1(3) 4 4_565 ?
N11 K1 C2 160.4(3) . 4_565 ?
N12 K1 C2 78.4(3) . 4_565 ?
N6 K1 N1 70.1(3) 4 4_565 ?
N2 K1 N1 90.1(3) 4_565 4_565 ?
N9 K1 N1 140.6(3) 4 4_565 ?
N11 K1 N1 130.4(3) . 4_565 ?
N12 K1 N1 102.0(3) . 4_565 ?
C2 K1 N1 68.7(3) 4_565 4_565 ?
N6 K1 C11 102.7(3) 4 . ?
N2 K1 C11 124.7(3) 4_565 . ?
N9 K1 C11 81.3(3) 4 . ?
N11 K1 C11 21.1(2) . . ?
N12 K1 C11 70.1(3) . . ?
C2 K1 C11 143.8(3) 4_565 . ?
N1 K1 C11 134.5(3) 4_565 . ?
N6 K1 C12 149.8(3) 4 . ?
N2 K1 C12 84.5(3) 4_565 . ?
N9 K1 C12 98.4(3) 4 . ?
N11 K1 C12 71.4(3) . . ?
N12 K1 C12 19.9(2) . . ?
C2 K1 C12 96.7(3) 4_565 . ?
N1 K1 C12 116.6(3) 4_565 . ?
C11 K1 C12 50.3(3) . . ?
N6 K1 C1 78.9(3) 4 4_565 ?
N2 K1 C1 71.5(3) 4_565 4_565 ?
N9 K1 C1 127.3(3) 4 4_565 ?
N11 K1 C1 149.4(3) . 4_565 ?
N12 K1 C1 99.1(3) . 4_565 ?
C2 K1 C1 49.9(3) 4_565 4_565 ?
N1 K1 C1 19.1(2) 4_565 4_565 ?
C11 K1 C1 151.3(3) . 4_565 ?
C12 K1 C1 117.5(3) . 4_565 ?
N6 K1 Cs5 91.0(2) 4 4_565 ?
N2 K1 Cs5 42.9(2) 4_565 4_565 ?
N9 K1 Cs5 44.0(2) 4 4_565 ?
N11 K1 Cs5 119.6(2) . 4_565 ?
N12 K1 Cs5 107.5(2) . 4_565 ?
C2 K1 Cs5 50.3(2) 4_565 4_565 ?
N1 K1 Cs5 101.7(2) 4_565 4_565 ?
C11 K1 Cs5 123.5(2) . 4_565 ?
C12 K1 Cs5 114.6(2) . 4_565 ?
C1 K1 Cs5 84.8(2) 4_565 4_565 ?
N6 K1 Cs4 47.5(2) 4 1_545 ?
N2 K1 Cs4 167.1(2) 4_565 1_545 ?
N9 K1 Cs4 92.8(2) 4 1_545 ?
N11 K1 Cs4 38.5(2) . 1_545 ?
N12 K1 Cs4 119.4(2) . 1_545 ?
C2 K1 Cs4 159.6(2) 4_565 1_545 ?
N1 K1 Cs4 96.2(2) 4_565 1_545 ?
C11 K1 Cs4 56.6(2) . 1_545 ?
C12 K1 Cs4 102.6(2) . 1_545 ?
C1 K1 Cs4 113.45(19) 4_565 1_545 ?
Cs5 K1 Cs4 124.44(6) 4_565 1_545 ?
Cs2 O1W Cs5 98.5(3) . . ?
Cs2 O2W Cs1 102.7(4) . . ?
Cs2 O2W Cs4 88.5(3) . . ?
Cs1 O2W Cs4 94.7(3) . . ?
C13 O3 Cs4 133.2(7) . . ?
C13 O3 Cs1 106.6(8) . 2_655 ?
Cs4 O3 Cs1 97.9(2) . 2_655 ?
O3 C13 Cs1 52.7(7) . 2_655 ?

loop_
_geom_bond_atom_site_label_1
_geom_bond_atom_site_label_2
_geom_bond_distance
_geom_bond_site_symmetry_2
_geom_bond_publ_flag
W1 C2 2.160(12) . ?
W1 C3 2.165(11) . ?
W1 C1 2.184(12) . ?
W1 S2 2.377(3) . ?
W1 S1 2.400(3) . ?
W1 S3 2.407(3) . ?
W1 W3 2.7994(8) . ?
W1 W4 2.8212(8) . ?
W1 W2 2.8914(8) . ?
W2 C5 2.172(12) . ?
W2 C6 2.186(11) . ?
W2 C4 2.203(11) . ?
W2 S3 2.388(3) . ?
W2 S4 2.395(3) . ?
W2 S1 2.400(3) . ?
W2 W3 2.8209(9) . ?
W2 W4 2.8351(8) . ?
W3 C7 2.157(12) . ?
W3 C9 2.175(12) . ?
W3 C8 2.194(11) . ?
W3 S1 2.375(3) . ?
W3 S2 2.402(3) . ?
W3 S4 2.403(3) . ?
W3 W4 2.9038(9) . ?
W4 C11 2.160(11) . ?
W4 C10 2.177(13) . ?
W4 C12 2.185(12) . ?
W4 S2 2.386(3) . ?
W4 S3 2.390(3) . ?
W4 S4 2.405(3) . ?
S1 Cs2 3.815(3) 4_566 ?
S1 Cs4 4.003(3) 4_566 ?
S2 Cs5 4.099(3) 2_545 ?
S3 Cs1 4.057(3) . ?
S4 Cs2 3.782(3) 1_545 ?
S4 Cs5 3.957(3) 1_545 ?
C1 N1 1.137(14) . ?
C1 K1 3.457(11) 4_566 ?
C1 Cs1 3.632(11) . ?
N1 K1 3.179(11) 4_566 ?
N1 Cs4 3.190(10) 2_645 ?
N1 Cs1 3.608(11) . ?
C2 N2 1.179(14) . ?
C2 K1 3.177(11) 4_566 ?
C2 Cs5 3.678(11) . ?
N2 K1 2.813(10) 4_566 ?
N2 Cs3 3.150(10) 3_566 ?
N2 Cs5 3.320(10) . ?
C3 N3 1.167(13) . ?
C3 Cs1 3.516(11) . ?
C3 Cs5 3.579(11) . ?
N3 Cs2 3.262(10) . ?
N3 Cs5 3.301(10) . ?
N3 Cs1 3.324(10) . ?
C4 N4 1.136(13) . ?
C4 Cs1 3.676(10) 1_545 ?
C4 Cs1 3.683(11) 2_645 ?
N4 Cs1 3.237(9) 1_545 ?
N4 Cs4 3.298(10) 1_545 ?
N4 Cs1 3.304(10) 2_645 ?
C5 N5 1.152(14) . ?
C5 Cs4 3.662(13) 4_566 ?
C5 Cs1 3.786(12) 2_645 ?
N5 Cs4 3.222(10) 2_645 ?
N5 Cs4 3.414(10) 4_566 ?
N5 Cs1 3.581(10) 2_645 ?
C6 N6 1.136(13) . ?
C6 Cs4 3.721(11) 4_566 ?
N6 K1 2.808(9) 4_556 ?
N6 Cs4 3.550(10) 4_566 ?
N6 Cs1 3.685(10) 1_545 ?
C7 N7 1.138(14) . ?
C7 Cs5 3.534(11) 1_545 ?
C7 Cs5 3.594(12) 2_545 ?
C7 Cs3 3.723(12) 1_545 ?
N7 Cs5 3.168(11) 2_545 ?
N7 Cs5 3.334(10) 1_545 ?
N7 Cs3 3.384(12) 1_545 ?
C8 N8 1.130(14) . ?
C8 Cs2 3.642(11) 4_566 ?
C8 Cs3 3.733(10) 1_545 ?
N8 Cs3 3.285(10) 3_566 ?
N8 Cs2 3.302(10) 4_566 ?
N8 Cs3 3.530(10) 1_545 ?
C9 N9 1.144(14) . ?
C9 Cs5 3.601(11) 1_545 ?
C9 Cs3 3.806(11) 1_545 ?
N9 K1 2.817(10) 4_556 ?
N9 Cs5 3.371(11) 1_545 ?
N9 Cs3 3.544(10) 1_545 ?
C10 N10 1.174(15) . ?
C10 Cs5 3.853(12) 2_545 ?
N10 Cs3 3.307(11) 4_565 ?
N10 Cs5 3.342(11) 2_545 ?
N10 Cs3 3.830(13) 2_545 ?
C11 N11 1.179(14) . ?
C11 K1 3.257(11) . ?
C11 Cs2 3.652(11) 1_545 ?
N11 K1 2.899(10) . ?
N11 Cs4 3.092(10) 1_545 ?
N11 Cs2 3.374(10) 1_545 ?
C12 N12 1.141(14) . ?
C12 K1 3.331(11) . ?
C12 Cs3 3.869(12) 2_545 ?
N12 K1 3.016(11) . ?
N12 Cs2 3.431(10) . ?
N12 Cs3 3.492(12) 2_545 ?
Cs1 O3 3.221(10) 2_645 ?
Cs1 N4 3.237(9) 1_565 ?
Cs1 N4 3.304(10) 2_655 ?
Cs1 O2W 3.357(15) . ?
Cs1 N5 3.581(10) 2_655 ?
Cs1 C4 3.676(10) 1_565 ?
Cs1 C4 3.683(11) 2_655 ?
Cs1 N6 3.685(10) 1_565 ?
Cs2 O2W 3.067(11) . ?
Cs2 O1W 3.099(9) . ?
Cs2 N8 3.302(10) 4_565 ?
Cs2 N11 3.374(10) 1_565 ?
Cs2 C8 3.642(11) 4_565 ?
Cs2 C11 3.652(11) 1_565 ?
Cs2 S4 3.782(3) 1_565 ?
Cs2 S1 3.815(3) 4_565 ?
Cs2 Cs4 4.7284(14) . ?
Cs2 Cs3 4.7310(14) 2_545 ?
Cs3 N2 3.150(10) 3_566 ?
Cs3 N8 3.285(10) 3_566 ?
Cs3 N10 3.307(11) 4_566 ?
Cs3 N7 3.384(12) 1_565 ?
Cs3 N12 3.492(12) 2 ?
Cs3 N8 3.530(10) 1_565 ?
Cs3 N9 3.544(10) 1_565 ?
Cs3 C7 3.723(12) 1_565 ?
Cs3 C8 3.733(10) 1_565 ?
Cs3 C9 3.806(11) 1_565 ?
Cs3 N10 3.830(13) 2 ?
Cs3 C12 3.869(12) 2 ?
Cs4 O3 3.055(8) . ?
Cs4 N11 3.092(10) 1_565 ?
Cs4 N1 3.190(10) 2_655 ?
Cs4 N5 3.222(10) 2_655 ?
Cs4 N4 3.298(10) 1_565 ?
Cs4 N5 3.414(10) 4_565 ?
Cs4 N6 3.550(10) 4_565 ?
Cs4 C5 3.662(13) 4_565 ?
Cs4 O2W 3.679(13) . ?
Cs4 C6 3.721(11) 4_565 ?
Cs4 S1 4.003(3) 4_565 ?
Cs5 N7 3.168(11) 2 ?
Cs5 O1W 3.205(10) . ?
Cs5 N7 3.334(10) 1_565 ?
Cs5 N10 3.342(11) 2 ?
Cs5 N9 3.371(11) 1_565 ?
Cs5 C7 3.534(11) 1_565 ?
Cs5 C7 3.594(12) 2 ?
Cs5 C9 3.601(11) 1_565 ?
K1 N6 2.808(9) 4 ?
K1 N2 2.813(10) 4_565 ?
K1 N9 2.817(10) 4 ?
K1 C2 3.177(11) 4_565 ?
K1 N1 3.179(11) 4_565 ?
K1 C1 3.457(11) 4_565 ?
K1 Cs5 4.774(3) 4_565 ?
K1 Cs4 4.779(3) 1_545 ?
O3 C13 1.429(15) . ?
O3 Cs1 3.221(10) 2_655 ?
C13 Cs1 3.879(16) 2_655 ?
